data_7215397
loop_
_publ_author_name
'Fu, Shu-Jun'
'Wang, Li'
'Tao, Tao'
'Hu, Bin'
'Huang, Wei'
'You, Xiao-Zeng'

_publ_section_title
;
 Zinc(ii) and cadmium(ii) coordination polymers mediated by rationally
 designed symmetrical/asymmetrical V-shaped heterocyclic aromatic ligands
 exhibiting different supramolecular architectures
;
_journal_issue 20
_journal_name_full CrystEngComm
_journal_page_first 6192
_journal_paper_doi 10.1039/c1ce05516j
_journal_volume 13
_journal_year 2011
_chemical_formula_moiety 'C24 H32 Cd N10 O10 S2'
_chemical_formula_sum 'C24 H32 Cd N10 O10 S2'
_chemical_formula_weight 797.12
_chemical_name_systematic
;
?
;
_space_group_IT_number 14
_symmetry_cell_setting monoclinic
_symmetry_space_group_name_Hall '-P 2ybc'
_symmetry_space_group_name_H-M 'P 1 21/c 1'
_atom_sites_solution_hydrogens geom
_atom_sites_solution_primary direct
_atom_sites_solution_secondary difmap
_audit_creation_method SHELXL-97
_cell_angle_alpha 90.00
_cell_angle_beta 116.0150(10)
_cell_angle_gamma 90.00
_cell_formula_units_Z 2
_cell_length_a 9.0887(8)
_cell_length_b 16.3768(15)
_cell_length_c 12.6796(14)
_cell_measurement_reflns_used 2028
_cell_measurement_temperature 291(2)
_cell_measurement_theta_max 21.595
_cell_measurement_theta_min 2.178
_cell_volume 1696.1(3)
_computing_cell_refinement SMART
_computing_data_collection 'SMART (BRUKER 2000)'
_computing_data_reduction 'SAINT (BRUKER 2000)'
_computing_molecular_graphics SHELXTL
_computing_publication_material SHELXTL
_computing_structure_refinement SHELXTL
_computing_structure_solution 'SHELXTL (BRUKER 2000)'
_diffrn_ambient_temperature 291(2)
_diffrn_measured_fraction_theta_full 0.997
_diffrn_measured_fraction_theta_max 0.997
_diffrn_measurement_device_type 'CCD area detector'
_diffrn_measurement_method 'phi and omega scans'
_diffrn_radiation_monochromator graphite
_diffrn_radiation_source 'fine-focus sealed tube'
_diffrn_radiation_type MoK\a
_diffrn_radiation_wavelength 0.71073
_diffrn_reflns_av_R_equivalents 0.0432
_diffrn_reflns_av_sigmaI/netI 0.0587
_diffrn_reflns_limit_h_max 10
_diffrn_reflns_limit_h_min -9
_diffrn_reflns_limit_k_max 19
_diffrn_reflns_limit_k_min -15
_diffrn_reflns_limit_l_max 14
_diffrn_reflns_limit_l_min -14
_diffrn_reflns_number 8477
_diffrn_reflns_theta_full 25.00
_diffrn_reflns_theta_max 25.00
_diffrn_reflns_theta_min 2.18
_exptl_absorpt_coefficient_mu 0.833
_exptl_absorpt_correction_T_max 0.9214
_exptl_absorpt_correction_T_min 0.9067
_exptl_absorpt_correction_type multi-scan
_exptl_absorpt_process_details 'SADABS, BRUKER(2000)'
_exptl_crystal_colour colourless
_exptl_crystal_density_diffrn 1.561
_exptl_crystal_density_method 'not measured'
_exptl_crystal_description block
_exptl_crystal_F_000 812
_exptl_crystal_size_max 0.12
_exptl_crystal_size_mid 0.11
_exptl_crystal_size_min 0.10
_refine_diff_density_max 0.374
_refine_diff_density_min -0.276
_refine_diff_density_rms 0.053
_refine_ls_extinction_method none
_refine_ls_goodness_of_fit_ref 0.845
_refine_ls_hydrogen_treatment constr
_refine_ls_matrix_type full
_refine_ls_number_parameters 214
_refine_ls_number_reflns 2973
_refine_ls_number_restraints 0
_refine_ls_restrained_S_all 0.845
_refine_ls_R_factor_all 0.0478
_refine_ls_R_factor_gt 0.0312
_refine_ls_shift/su_max 0.001
_refine_ls_shift/su_mean 0.000
_refine_ls_structure_factor_coef Fsqd
_refine_ls_weighting_details 'calc w=1/[\s^2^(Fo^2^)+(0.0178P)^2^] where P=(Fo^2^+2Fc^2^)/3'
_refine_ls_weighting_scheme calc
_refine_ls_wR_factor_gt 0.0529
_refine_ls_wR_factor_ref 0.0561
_reflns_number_gt 2117
_reflns_number_total 2973
_reflns_threshold_expression >2sigma(I)
_cod_data_source_file c1ce05516j.txt
_cod_data_source_block 4
_cod_original_sg_symbol_H-M 'P 21/c'
_cod_database_code 7215397

loop_
_symmetry_equiv_pos_as_xyz
'x, y, z'
'-x, y+1/2, -z+1/2'
'-x, -y, -z'
'x, -y-1/2, z-1/2'

loop_
_atom_site_label
_atom_site_type_symbol
_atom_site_fract_x
_atom_site_fract_y
_atom_site_fract_z
_atom_site_U_iso_or_equiv
_atom_site_adp_type
_atom_site_occupancy
_atom_site_symmetry_multiplicity
_atom_site_calc_flag
_atom_site_refinement_flags
Cd1 Cd 0.5000 0.0000 0.0000 0.03950(11) Uani 1 2 d S
C1 C 0.4013(4) 0.05213(17) 0.2079(3) 0.0444(8) Uani 1 1 d .
H1 H 0.3013 0.0264 0.1652 0.053 Uiso 1 1 calc R
C3 C 0.6414(4) 0.09916(18) 0.2605(3) 0.0495(8) Uani 1 1 d .
H3 H 0.7413 0.1120 0.2607 0.059 Uiso 1 1 calc R
C2 C 0.5974(4) 0.12013(18) 0.3453(3) 0.0516(9) Uani 1 1 d .
H2 H 0.6594 0.1496 0.4132 0.062 Uiso 1 1 calc R
C5 C 0.3442(4) 0.09492(18) 0.3723(2) 0.0412(8) Uani 1 1 d .
C4 C 0.2833(4) 0.02921(19) 0.4046(3) 0.0538(9) Uani 1 1 d .
H4 H 0.3040 -0.0246 0.3919 0.065 Uiso 1 1 calc R
C7 C 0.1944(4) 0.15752(19) 0.4558(3) 0.0575(9) Uani 1 1 d .
H7 H 0.1487 0.1995 0.4811 0.069 Uiso 1 1 calc R
C6 C 0.2919(4) 0.16923(18) 0.4025(2) 0.0428(8) Uani 1 1 d .
C8 C 0.4010(4) 0.30853(19) 0.4590(3) 0.0488(8) Uani 1 1 d .
H8 H 0.4251 0.3035 0.5380 0.059 Uiso 1 1 calc R
C9 C 0.3726(4) 0.3566(2) 0.2950(3) 0.0655(10) Uani 1 1 d .
H9 H 0.3743 0.3924 0.2387 0.079 Uiso 1 1 calc R
C10 C 0.3210(4) 0.2790(2) 0.2746(3) 0.0634(10) Uani 1 1 d .
H10 H 0.2805 0.2518 0.2030 0.076 Uiso 1 1 calc R
C12 C 0.7610(6) 0.3258(2) 0.2674(4) 0.1077(16) Uani 1 1 d .
H12A H 0.8691 0.3463 0.2881 0.161 Uiso 1 1 d R
H12B H 0.7677 0.2698 0.2919 0.161 Uiso 1 1 d R
H12C H 0.7100 0.3577 0.3058 0.161 Uiso 1 1 d R
C11 C 0.9118(5) -0.0127(3) 0.1205(4) 0.1069(15) Uani 1 1 d .
H11A H 0.8894 -0.0700 0.1066 0.160 Uiso 1 1 d R
H11B H 0.9379 -0.0004 0.2008 0.160 Uiso 1 1 d R
H11C H 1.0029 0.0016 0.1050 0.160 Uiso 1 1 d R
N1 N 0.5187(3) 0.05641(14) 0.1740(2) 0.0433(6) Uani 1 1 d .
N2 N 0.4432(3) 0.08948(13) 0.3118(2) 0.0398(6) Uani 1 1 d .
N3 N 0.3397(3) 0.24765(15) 0.3800(2) 0.0436(6) Uani 1 1 d .
N4 N 0.4226(3) 0.37572(15) 0.4114(2) 0.0502(7) Uani 1 1 d .
N5 N 0.9305(5) 0.2231(3) 0.0660(3) 0.0850(11) Uani 1 1 d .
O1 O 0.7729(3) 0.03240(13) 0.04642(19) 0.0673(7) Uani 1 1 d .
H1A H 0.7887 0.0823 0.0666 0.101 Uiso 1 1 d R
O2 O 0.6711(4) 0.33016(17) 0.1508(3) 0.1236(12) Uani 1 1 d .
H2A H 0.7288 0.3191 0.1180 0.185 Uiso 1 1 d R
O3 O 0.8120(4) 0.19522(18) 0.0796(3) 0.1291(13) Uani 1 1 d .
O4 O 1.0349(4) 0.17710(19) 0.0613(3) 0.0979(10) Uani 1 1 d .
O5 O 0.9392(3) 0.2977(2) 0.0582(3) 0.0985(10) Uani 1 1 d .
S1 S 0.16484(12) 0.05691(6) 0.47116(8) 0.0708(3) Uani 1 1 d .

loop_
_atom_site_aniso_label
_atom_site_aniso_U_11
_atom_site_aniso_U_22
_atom_site_aniso_U_33
_atom_site_aniso_U_23
_atom_site_aniso_U_13
_atom_site_aniso_U_12
Cd1 0.0483(2) 0.03758(18) 0.04008(18) -0.00315(17) 0.02626(15) -0.00077(17)
C1 0.052(2) 0.0420(19) 0.0444(19) -0.0098(16) 0.0258(17) -0.0076(15)
C3 0.052(2) 0.055(2) 0.054(2) -0.0077(17) 0.0340(18) -0.0084(17)
C2 0.053(2) 0.056(2) 0.048(2) -0.0184(17) 0.0237(18) -0.0172(17)
C5 0.052(2) 0.0420(19) 0.0382(18) -0.0081(15) 0.0277(16) -0.0076(15)
C4 0.069(2) 0.048(2) 0.058(2) -0.0080(16) 0.0399(19) -0.0109(16)
C7 0.068(2) 0.059(2) 0.062(2) -0.0109(18) 0.045(2) -0.0054(18)
C6 0.053(2) 0.046(2) 0.0371(18) -0.0078(15) 0.0263(16) -0.0046(16)
C8 0.067(2) 0.045(2) 0.0387(19) -0.0059(17) 0.0272(17) 0.0003(17)
C9 0.101(3) 0.051(2) 0.041(2) 0.0046(18) 0.028(2) -0.005(2)
C10 0.095(3) 0.058(2) 0.0350(19) -0.0066(18) 0.026(2) -0.008(2)
C12 0.148(5) 0.085(3) 0.096(4) -0.007(3) 0.058(3) -0.007(3)
C11 0.055(3) 0.150(4) 0.107(3) 0.003(3) 0.028(3) -0.001(3)
N1 0.0504(17) 0.0416(16) 0.0455(16) -0.0050(13) 0.0279(14) -0.0028(13)
N2 0.0513(17) 0.0360(15) 0.0390(15) -0.0084(12) 0.0261(13) -0.0074(12)
N3 0.0552(17) 0.0398(16) 0.0396(15) -0.0051(13) 0.0244(14) -0.0012(13)
N4 0.0689(19) 0.0418(17) 0.0432(17) -0.0005(14) 0.0275(15) -0.0006(14)
N5 0.075(3) 0.112(4) 0.083(2) -0.034(3) 0.049(2) -0.041(3)
O1 0.0508(15) 0.0751(17) 0.0754(17) -0.0152(13) 0.0272(13) -0.0126(12)
O2 0.152(3) 0.113(3) 0.091(2) 0.011(2) 0.039(2) 0.050(2)
O3 0.135(3) 0.116(3) 0.200(3) -0.066(2) 0.133(3) -0.067(2)
O4 0.085(2) 0.110(2) 0.115(2) -0.0318(19) 0.058(2) -0.0219(18)
O5 0.083(2) 0.102(2) 0.123(2) 0.007(2) 0.0556(18) -0.0168(19)
S1 0.0871(7) 0.0761(7) 0.0747(6) -0.0104(6) 0.0590(6) -0.0242(6)

loop_
_atom_type_symbol
_atom_type_description
_atom_type_scat_dispersion_real
_atom_type_scat_dispersion_imag
_atom_type_scat_source
C C 0.0033 0.0016 'International Tables Vol C Tables 4.2.6.8 and 6.1.1.4'
H H 0.0000 0.0000 'International Tables Vol C Tables 4.2.6.8 and 6.1.1.4'
N N 0.0061 0.0033 'International Tables Vol C Tables 4.2.6.8 and 6.1.1.4'
O O 0.0106 0.0060 'International Tables Vol C Tables 4.2.6.8 and 6.1.1.4'
S S 0.1246 0.1234 'International Tables Vol C Tables 4.2.6.8 and 6.1.1.4'
Cd Cd -0.8075 1.2024 'International Tables Vol C Tables 4.2.6.8 and 6.1.1.4'

loop_
_geom_angle_atom_site_label_1
_geom_angle_atom_site_label_2
_geom_angle_atom_site_label_3
_geom_angle
_geom_angle_site_symmetry_1
_geom_angle_site_symmetry_3
N4 Cd1 N4 180.00(5) 4_565 2_645
N4 Cd1 N1 89.51(8) 4_565 .
N4 Cd1 N1 90.49(8) 2_645 .
N4 Cd1 N1 90.49(8) 4_565 3_655
N4 Cd1 N1 89.51(8) 2_645 3_655
N1 Cd1 N1 180.00(15) . 3_655
N4 Cd1 O1 89.17(8) 4_565 .
N4 Cd1 O1 90.83(8) 2_645 .
N1 Cd1 O1 92.46(8) . .
N1 Cd1 O1 87.54(8) 3_655 .
N4 Cd1 O1 90.83(8) 4_565 3_655
N4 Cd1 O1 89.17(8) 2_645 3_655
N1 Cd1 O1 87.54(8) . 3_655
N1 Cd1 O1 92.46(8) 3_655 3_655
O1 Cd1 O1 180.00(15) . 3_655
N1 C1 N2 111.9(3) . .
N1 C1 H1 124.1 . .
N2 C1 H1 124.1 . .
C2 C3 N1 110.3(3) . .
C2 C3 H3 124.8 . .
N1 C3 H3 124.8 . .
C3 C2 N2 106.3(3) . .
C3 C2 H2 126.9 . .
N2 C2 H2 126.9 . .
C4 C5 C6 111.8(3) . .
C4 C5 N2 123.7(3) . .
C6 C5 N2 124.5(3) . .
C5 C4 S1 111.8(2) . .
C5 C4 H4 124.1 . .
S1 C4 H4 124.1 . .
C6 C7 S1 111.7(2) . .
C6 C7 H7 124.2 . .
S1 C7 H7 124.2 . .
C7 C6 C5 112.7(3) . .
C7 C6 N3 123.8(3) . .
C5 C6 N3 123.5(3) . .
N4 C8 N3 112.0(3) . .
N4 C8 H8 124.0 . .
N3 C8 H8 124.0 . .
C10 C9 N4 110.3(3) . .
C10 C9 H9 124.9 . .
N4 C9 H9 124.9 . .
C9 C10 N3 106.4(3) . .
C9 C10 H10 126.8 . .
N3 C10 H10 126.8 . .
O2 C12 H12A 109.7 . .
O2 C12 H12B 109.2 . .
H12A C12 H12B 109.5 . .
O2 C12 H12C 109.5 . .
H12A C12 H12C 109.5 . .
H12B C12 H12C 109.5 . .
O1 C11 H11A 109.5 . .
O1 C11 H11B 109.3 . .
H11A C11 H11B 109.5 . .
O1 C11 H11C 109.7 . .
H11A C11 H11C 109.5 . .
H11B C11 H11C 109.5 . .
C1 N1 C3 105.0(2) . .
C1 N1 Cd1 123.8(2) . .
C3 N1 Cd1 131.2(2) . .
C1 N2 C2 106.4(3) . .
C1 N2 C5 125.6(3) . .
C2 N2 C5 127.9(2) . .
C8 N3 C10 106.4(3) . .
C8 N3 C6 125.5(3) . .
C10 N3 C6 127.9(3) . .
C8 N4 C9 104.9(3) . .
C8 N4 Cd1 126.7(2) . 2_655
C9 N4 Cd1 128.1(2) . 2_655
O5 N5 O4 121.6(4) . .
O5 N5 O3 117.6(4) . .
O4 N5 O3 120.7(4) . .
C11 O1 Cd1 126.1(2) . .
C11 O1 H1A 108.7 . .
Cd1 O1 H1A 108.3 . .
C12 O2 H2A 109.4 . .
C7 S1 C4 92.04(16) . .

loop_
_geom_bond_atom_site_label_1
_geom_bond_atom_site_label_2
_geom_bond_distance
_geom_bond_site_symmetry_2
Cd1 N4 2.282(2) 4_565
Cd1 N4 2.282(2) 2_645
Cd1 N1 2.329(2) .
Cd1 N1 2.329(2) 3_655
Cd1 O1 2.345(2) .
Cd1 O1 2.345(2) 3_655
C1 N1 1.315(3) .
C1 N2 1.347(3) .
C1 H1 0.9300 .
C3 C2 1.347(4) .
C3 N1 1.365(3) .
C3 H3 0.9300 .
C2 N2 1.369(3) .
C2 H2 0.9300 .
C5 C4 1.353(4) .
C5 C6 1.419(4) .
C5 N2 1.419(3) .
C4 S1 1.696(3) .
C4 H4 0.9300 .
C7 C6 1.343(4) .
C7 S1 1.694(3) .
C7 H7 0.9300 .
C6 N3 1.424(3) .
C8 N4 1.311(3) .
C8 N3 1.348(3) .
C8 H8 0.9300 .
C9 C10 1.340(4) .
C9 N4 1.375(4) .
C9 H9 0.9300 .
C10 N3 1.371(4) .
C10 H10 0.9300 .
C12 O2 1.342(4) .
C12 H12A 0.9600 .
C12 H12B 0.9600 .
C12 H12C 0.9600 .
C11 O1 1.408(4) .
C11 H11A 0.9600 .
C11 H11B 0.9600 .
C11 H11C 0.9600 .
N4 Cd1 2.282(2) 2_655
N5 O5 1.231(4) .
N5 O4 1.234(4) .
N5 O3 1.249(4) .
O1 H1A 0.8500 .
O2 H2A 0.8200 .
